data_4120470
loop_
_publ_author_name
'Izumiseki, Atsuto'
'Yamamoto, Hisashi'

_publ_section_title
;
 Intermolecular/Intramolecular sequential aldol reaction.
;
_journal_issue 4
_journal_name_full 'Journal of the American Chemical Society'
_journal_page_first 1308
_journal_page_last 1311
_journal_paper_doi 10.1021/ja413008a
_journal_volume 136
_journal_year 2014
_chemical_formula_moiety 'C39 H84 O3 Si8'
_chemical_formula_sum 'C39 H84 O3 Si8'
_chemical_formula_weight 825.77
_space_group_IT_number 61
_symmetry_cell_setting orthorhombic
_symmetry_Int_Tables_number 61
_symmetry_space_group_name_Hall '-P 2ac 2ab'
_symmetry_space_group_name_H-M 'P b c a'
_atom_sites_solution_hydrogens geom
_atom_sites_solution_primary direct
_atom_sites_solution_secondary difmap
_cell_angle_alpha 90.0000
_cell_angle_beta 90.0000
_cell_angle_gamma 90.0000
_cell_formula_units_Z 8
_cell_length_a 16.947(5)
_cell_length_b 23.441(7)
_cell_length_c 26.008(8)
_cell_measurement_reflns_used 19017
_cell_measurement_temperature 173
_cell_measurement_theta_max 27.50
_cell_measurement_theta_min 3.00
_cell_volume 10332(5)
_computing_cell_refinement DTREK
_computing_data_collection DTREK
_computing_data_reduction DTREK
_computing_molecular_graphics 'CrystalStructure 4.0'
_computing_publication_material 'CrystalStructure 4.0 (Rigaku, 2010)'
_computing_structure_refinement 'SHELXL97 (Sheldrick, 2008)'
_computing_structure_solution 'SIR2004 (Burla, et al., 2005)'
_diffrn_ambient_temperature 173
_diffrn_detector_area_resol_mean 13.653
_diffrn_measured_fraction_theta_full 0.996
_diffrn_measured_fraction_theta_max 0.996
_diffrn_measurement_device_type 'Rigaku XtaLAB mini'
_diffrn_measurement_method \w
_diffrn_radiation_type 'Mo K\a'
_diffrn_radiation_wavelength 0.71075
_diffrn_reflns_av_R_equivalents 0.0764
_diffrn_reflns_limit_h_max 22
_diffrn_reflns_limit_h_min -22
_diffrn_reflns_limit_k_max 30
_diffrn_reflns_limit_k_min -30
_diffrn_reflns_limit_l_max 33
_diffrn_reflns_limit_l_min -33
_diffrn_reflns_number 82671
_diffrn_reflns_theta_full 27.51
_diffrn_reflns_theta_max 27.51
_diffrn_standards_number 0
_exptl_absorpt_coefficient_mu 0.238
_exptl_absorpt_correction_T_max 0.976
_exptl_absorpt_correction_T_min 0.794
_exptl_absorpt_correction_type multi-scan
_exptl_absorpt_process_details 'REQAB (Rigaku, 1998)'
_exptl_crystal_colour colorless
_exptl_crystal_density_diffrn 1.062
_exptl_crystal_density_method 'not measured'
_exptl_crystal_description block
_exptl_crystal_F_000 3632.00
_exptl_crystal_size_max 0.100
_exptl_crystal_size_mid 0.100
_exptl_crystal_size_min 0.100
_refine_diff_density_max 1.030
_refine_diff_density_min -0.680
_refine_ls_extinction_method none
_refine_ls_goodness_of_fit_ref 1.088
_refine_ls_hydrogen_treatment constr
_refine_ls_number_parameters 451
_refine_ls_number_reflns 11839
_refine_ls_number_restraints 0
_refine_ls_R_factor_gt 0.0763
_refine_ls_shift/su_max 0.001
_refine_ls_structure_factor_coef Fsqd
_refine_ls_weighting_details 'w = 1/[\s^2^(Fo^2^)+(0.0939P)^2^+20.4205P] where P=(Fo^2^+2Fc^2^)/3'
_refine_ls_weighting_scheme calc
_refine_ls_wR_factor_ref 0.2277
_reflns_number_gt 8786
_reflns_number_total 11839
_reflns_threshold_expression F^2^>2.0\s(F^2^)
_cod_data_source_file ja413008a_si_006.cif
_cod_data_source_block 765
_cod_original_cell_volume 10332(6)
_cod_database_code 4120470

loop_
_symmetry_equiv_pos_site_id
_symmetry_equiv_pos_as_xyz
1 +X,+Y,+Z
2 1/2-X,1/2+Y,+Z
3 +X,1/2-Y,1/2+Z
4 1/2-X,-Y,1/2+Z
5 -X,-Y,-Z
6 1/2+X,1/2-Y,-Z
7 -X,1/2+Y,1/2-Z
8 1/2+X,+Y,1/2-Z

loop_
_atom_site_label
_atom_site_type_symbol
_atom_site_fract_x
_atom_site_fract_y
_atom_site_fract_z
_atom_site_U_iso_or_equiv
_atom_site_adp_type
_atom_site_occupancy
_atom_site_symmetry_multiplicity
_atom_site_calc_flag
_atom_site_refinement_flags
Si1 Si 0.30229(6) 0.54283(4) 0.76215(4) 0.0320(3) Uani 1.0 8 d .
Si2 Si 0.27342(5) 0.53603(3) 0.67290(3) 0.02306(19) Uani 1.0 8 d .
Si3 Si 0.15878(5) 0.47798(4) 0.66551(4) 0.0303(2) Uani 1.0 8 d .
Si4 Si 0.27611(6) 0.81352(4) 0.45006(4) 0.0303(2) Uani 1.0 8 d .
Si5 Si 0.38100(6) 0.48987(4) 0.63306(4) 0.0323(3) Uani 1.0 8 d .
Si6 Si 0.31452(5) 0.71738(3) 0.46035(3) 0.02247(19) Uani 1.0 8 d .
Si7 Si 0.44606(6) 0.71328(4) 0.49239(4) 0.0345(3) Uani 1.0 8 d .
Si8 Si 0.31395(6) 0.67832(4) 0.37627(4) 0.0317(3) Uani 1.0 8 d .
O1 O 0.27014(12) 0.59828(9) 0.64128(8) 0.0242(5) Uani 1.0 8 d .
O2 O 0.24442(13) 0.69213(9) 0.49961(8) 0.0241(5) Uani 1.0 8 d .
O3 O 0.04038(14) 0.65947(11) 0.65522(10) 0.0355(6) Uani 1.0 8 d .
C1 C 0.06821(18) 0.72259(14) 0.72699(12) 0.0281(7) Uani 1.0 8 d .
C2 C 0.09920(18) 0.69619(13) 0.67769(11) 0.0243(6) Uani 1.0 8 d .
C3 C 0.20241(17) 0.63456(12) 0.63263(11) 0.0221(6) Uani 1.0 8 d .
C4 C 0.10718(19) 0.61711(14) 0.51262(14) 0.0308(7) Uani 1.0 8 d .
C5 C 0.17582(17) 0.66186(12) 0.68403(12) 0.0228(6) Uani 1.0 8 d .
C6 C 0.19270(17) 0.59880(12) 0.52076(12) 0.0242(6) Uani 1.0 8 d .
C7 C 0.24208(19) 0.69439(14) 0.71220(12) 0.0274(7) Uani 1.0 8 d .
C8 C 0.24605(18) 0.64803(12) 0.53850(11) 0.0218(6) Uani 1.0 8 d .
C9 C 0.28946(19) 0.71911(13) 0.60479(12) 0.0261(6) Uani 1.0 8 d .
C10 C 0.2635(2) 0.76923(14) 0.63889(12) 0.0308(7) Uani 1.0 8 d .
C11 C 0.22383(17) 0.67714(12) 0.58979(11) 0.0203(6) Uani 1.0 8 d .
C12 C 0.3442(3) 0.47234(16) 0.78297(17) 0.0471(10) Uani 1.0 8 d .
C13 C 0.0559(3) 0.78140(16) 0.72935(15) 0.0378(8) Uani 1.0 8 d .
C14 C 0.1749(3) 0.52275(16) 0.45181(15) 0.0409(9) Uani 1.0 8 d .
C15 C 0.0900(3) 0.54192(19) 0.44308(15) 0.0472(10) Uani 1.0 8 d .
C16 C 0.1711(3) 0.41570(17) 0.71063(18) 0.0482(10) Uani 1.0 8 d .
C17 C 0.0558(3) 0.56770(18) 0.49198(15) 0.0416(9) Uani 1.0 8 d .
C18 C 0.2588(2) 0.75637(14) 0.69662(13) 0.0319(7) Uani 1.0 8 d .
C19 C 0.0478(3) 0.68941(17) 0.76948(14) 0.0391(8) Uani 1.0 8 d .
C20 C 0.0162(3) 0.7151(3) 0.81312(16) 0.0524(11) Uani 1.0 8 d .
C21 C 0.0246(3) 0.8069(2) 0.77285(18) 0.0510(11) Uani 1.0 8 d .
C22 C 0.2111(3) 0.66972(19) 0.35016(17) 0.0490(10) Uani 1.0 8 d .
C23 C 0.3641(3) 0.7320(2) 0.33350(15) 0.0490(10) Uani 1.0 8 d .
C24 C 0.1908(3) 0.81982(18) 0.40448(18) 0.0489(10) Uani 1.0 8 d .
C25 C 0.3803(3) 0.59777(17) 0.77711(16) 0.0434(9) Uani 1.0 8 d .
C26 C 0.2256(2) 0.57217(14) 0.47179(13) 0.0305(7) Uani 1.0 8 d .
C27 C 0.1463(3) 0.44815(19) 0.59941(17) 0.0521(11) Uani 1.0 8 d .
C28 C 0.3589(3) 0.85946(16) 0.42584(18) 0.0478(10) Uani 1.0 8 d .
C29 C 0.4674(3) 0.7701(3) 0.54192(16) 0.0551(12) Uani 1.0 8 d .
C30 C 0.2134(3) 0.5577(2) 0.80296(16) 0.0495(10) Uani 1.0 8 d .
C31 C 0.3849(3) 0.41150(17) 0.6494(2) 0.0547(12) Uani 1.0 8 d .
C32 C 0.0651(3) 0.51512(18) 0.6834(3) 0.0601(14) Uani 1.0 8 d .
C33 C 0.5158(3) 0.72683(19) 0.43722(17) 0.0469(10) Uani 1.0 8 d .
C34 C 0.2415(4) 0.84166(18) 0.51359(17) 0.0527(11) Uani 1.0 8 d .
C35 C 0.4764(3) 0.5244(3) 0.6526(3) 0.0571(12) Uani 1.0 8 d .
C36 C 0.3692(3) 0.60863(19) 0.36977(18) 0.0534(11) Uani 1.0 8 d .
C37 C 0.3712(3) 0.49585(18) 0.56193(16) 0.0463(10) Uani 1.0 8 d .
C38 C 0.0042(3) 0.7736(3) 0.81450(18) 0.0574(12) Uani 1.0 8 d .
C39 C 0.4724(3) 0.6423(3) 0.5210(3) 0.0697(17) Uani 1.0 8 d .
H3 H 0.0581 0.6452 0.6279 0.0426 Uiso 1.0 8 calc R
H2 H 0.1098 0.7278 0.6529 0.0291 Uiso 1.0 8 calc R
H3A H 0.1583 0.6101 0.6198 0.0266 Uiso 1.0 8 calc R
H4A H 0.1056 0.6492 0.4879 0.0369 Uiso 1.0 8 calc R
H4B H 0.0851 0.6307 0.5457 0.0369 Uiso 1.0 8 calc R
H5 H 0.1619 0.6291 0.7070 0.0274 Uiso 1.0 8 calc R
H6 H 0.1933 0.5689 0.5482 0.0291 Uiso 1.0 8 calc R
H7A H 0.2295 0.6941 0.7494 0.0329 Uiso 1.0 8 calc R
H7B H 0.2915 0.6725 0.7077 0.0329 Uiso 1.0 8 calc R
H8 H 0.3013 0.6334 0.5414 0.0261 Uiso 1.0 8 calc R
H9A H 0.3130 0.7347 0.5729 0.0314 Uiso 1.0 8 calc R
H9B H 0.3313 0.6977 0.6230 0.0314 Uiso 1.0 8 calc R
H10A H 0.3009 0.8012 0.6337 0.0370 Uiso 1.0 8 calc R
H10B H 0.2110 0.7823 0.6271 0.0370 Uiso 1.0 8 calc R
H11 H 0.1755 0.7004 0.5830 0.0244 Uiso 1.0 8 calc R
H12A H 0.3045 0.4424 0.7781 0.0566 Uiso 1.0 8 calc R
H12B H 0.3589 0.4743 0.8194 0.0566 Uiso 1.0 8 calc R
H12C H 0.3909 0.4635 0.7623 0.0566 Uiso 1.0 8 calc R
H13 H 0.0694 0.8044 0.7006 0.0453 Uiso 1.0 8 calc R
H14A H 0.1973 0.5084 0.4191 0.0491 Uiso 1.0 8 calc R
H14B H 0.1758 0.4911 0.4770 0.0491 Uiso 1.0 8 calc R
H15A H 0.0884 0.5706 0.4151 0.0566 Uiso 1.0 8 calc R
H15B H 0.0576 0.5088 0.4324 0.0566 Uiso 1.0 8 calc R
H16A H 0.2177 0.3936 0.7007 0.0579 Uiso 1.0 8 calc R
H16B H 0.1242 0.3913 0.7088 0.0579 Uiso 1.0 8 calc R
H16C H 0.1776 0.4298 0.7458 0.0579 Uiso 1.0 8 calc R
H17A H 0.0518 0.5377 0.5186 0.0499 Uiso 1.0 8 calc R
H17B H 0.0020 0.5820 0.4849 0.0499 Uiso 1.0 8 calc R
H18A H 0.2169 0.7807 0.7116 0.0383 Uiso 1.0 8 calc R
H18B H 0.3093 0.7680 0.7125 0.0383 Uiso 1.0 8 calc R
H19 H 0.0555 0.6493 0.7686 0.0469 Uiso 1.0 8 calc R
H20 H 0.0028 0.6924 0.8421 0.0628 Uiso 1.0 8 calc R
H21 H 0.0171 0.8470 0.7740 0.0612 Uiso 1.0 8 calc R
H22A H 0.2137 0.6560 0.3146 0.0588 Uiso 1.0 8 calc R
H22B H 0.1839 0.7066 0.3510 0.0588 Uiso 1.0 8 calc R
H22C H 0.1821 0.6421 0.3712 0.0588 Uiso 1.0 8 calc R
H23A H 0.3350 0.7682 0.3346 0.0588 Uiso 1.0 8 calc R
H23B H 0.3651 0.7177 0.2981 0.0588 Uiso 1.0 8 calc R
H23C H 0.4182 0.7382 0.3455 0.0588 Uiso 1.0 8 calc R
H24A H 0.1467 0.7966 0.4170 0.0587 Uiso 1.0 8 calc R
H24B H 0.2067 0.8063 0.3704 0.0587 Uiso 1.0 8 calc R
H24C H 0.1743 0.8598 0.4022 0.0587 Uiso 1.0 8 calc R
H25A H 0.4285 0.5888 0.7580 0.0520 Uiso 1.0 8 calc R
H25B H 0.3915 0.5974 0.8141 0.0520 Uiso 1.0 8 calc R
H25C H 0.3613 0.6356 0.7671 0.0520 Uiso 1.0 8 calc R
H26A H 0.2796 0.5580 0.4786 0.0366 Uiso 1.0 8 calc R
H26B H 0.2291 0.6019 0.4448 0.0366 Uiso 1.0 8 calc R
H27A H 0.1360 0.4793 0.5752 0.0625 Uiso 1.0 8 calc R
H27B H 0.1018 0.4215 0.5991 0.0625 Uiso 1.0 8 calc R
H27C H 0.1946 0.4281 0.5893 0.0625 Uiso 1.0 8 calc R
H28A H 0.4027 0.8585 0.4505 0.0574 Uiso 1.0 8 calc R
H28B H 0.3403 0.8988 0.4219 0.0574 Uiso 1.0 8 calc R
H28C H 0.3771 0.8450 0.3925 0.0574 Uiso 1.0 8 calc R
H29A H 0.5236 0.7693 0.5508 0.0662 Uiso 1.0 8 calc R
H29B H 0.4359 0.7629 0.5728 0.0662 Uiso 1.0 8 calc R
H29C H 0.4539 0.8076 0.5279 0.0662 Uiso 1.0 8 calc R
H30A H 0.2291 0.5590 0.8392 0.0594 Uiso 1.0 8 calc R
H30B H 0.1744 0.5274 0.7980 0.0594 Uiso 1.0 8 calc R
H30C H 0.1905 0.5944 0.7930 0.0594 Uiso 1.0 8 calc R
H31A H 0.4307 0.3941 0.6325 0.0657 Uiso 1.0 8 calc R
H31B H 0.3366 0.3928 0.6374 0.0657 Uiso 1.0 8 calc R
H31C H 0.3896 0.4069 0.6867 0.0657 Uiso 1.0 8 calc R
H32A H 0.0213 0.4878 0.6825 0.0722 Uiso 1.0 8 calc R
H32B H 0.0548 0.5460 0.6589 0.0722 Uiso 1.0 8 calc R
H32C H 0.0700 0.5310 0.7181 0.0722 Uiso 1.0 8 calc R
H33A H 0.5098 0.6966 0.4115 0.0562 Uiso 1.0 8 calc R
H33B H 0.5702 0.7271 0.4500 0.0562 Uiso 1.0 8 calc R
H33C H 0.5035 0.7638 0.4215 0.0562 Uiso 1.0 8 calc R
H34A H 0.2231 0.8810 0.5094 0.0632 Uiso 1.0 8 calc R
H34B H 0.2852 0.8408 0.5383 0.0632 Uiso 1.0 8 calc R
H34C H 0.1981 0.8179 0.5263 0.0632 Uiso 1.0 8 calc R
H35A H 0.4860 0.5174 0.6892 0.0685 Uiso 1.0 8 calc R
H35B H 0.4732 0.5656 0.6464 0.0685 Uiso 1.0 8 calc R
H35C H 0.5197 0.5083 0.6323 0.0685 Uiso 1.0 8 calc R
H36A H 0.3720 0.5978 0.3334 0.0640 Uiso 1.0 8 calc R
H36B H 0.3415 0.5788 0.3891 0.0640 Uiso 1.0 8 calc R
H36C H 0.4227 0.6131 0.3835 0.0640 Uiso 1.0 8 calc R
H37A H 0.3234 0.4759 0.5507 0.0555 Uiso 1.0 8 calc R
H37B H 0.4174 0.4786 0.5454 0.0555 Uiso 1.0 8 calc R
H37C H 0.3677 0.5362 0.5523 0.0555 Uiso 1.0 8 calc R
H38 H -0.0180 0.7908 0.8442 0.0689 Uiso 1.0 8 calc R
H39A H 0.5271 0.6433 0.5333 0.0836 Uiso 1.0 8 calc R
H39B H 0.4667 0.6125 0.4949 0.0836 Uiso 1.0 8 calc R
H39C H 0.4371 0.6341 0.5500 0.0836 Uiso 1.0 8 calc R

loop_
_atom_site_aniso_label
_atom_site_aniso_U_11
_atom_site_aniso_U_22
_atom_site_aniso_U_33
_atom_site_aniso_U_12
_atom_site_aniso_U_13
_atom_site_aniso_U_23
Si1 0.0395(5) 0.0306(5) 0.0261(5) -0.0010(4) -0.0055(4) 0.0037(4)
Si2 0.0246(4) 0.0186(4) 0.0260(4) 0.0006(3) -0.0007(3) 0.0015(3)
Si3 0.0290(5) 0.0239(5) 0.0380(5) -0.0044(4) 0.0023(4) -0.0002(4)
Si4 0.0398(5) 0.0218(4) 0.0294(5) -0.0001(4) 0.0028(4) 0.0028(4)
Si5 0.0294(5) 0.0241(5) 0.0434(6) 0.0054(4) 0.0041(4) 0.0008(4)
Si6 0.0258(4) 0.0215(4) 0.0201(4) -0.0024(3) 0.0008(3) 0.0016(3)
Si7 0.0262(5) 0.0421(6) 0.0352(5) -0.0066(4) -0.0024(4) 0.0114(4)
Si8 0.0387(5) 0.0348(5) 0.0215(5) -0.0016(4) 0.0017(4) -0.0036(4)
O1 0.0241(10) 0.0212(10) 0.0274(11) 0.0031(8) 0.0042(9) 0.0026(8)
O2 0.0277(11) 0.0236(10) 0.0211(10) -0.0003(8) 0.0012(8) 0.0034(8)
O3 0.0284(12) 0.0432(14) 0.0350(13) -0.0017(10) -0.0010(10) -0.0099(11)
C1 0.0242(14) 0.0360(17) 0.0242(15) 0.0033(12) 0.0022(12) -0.0006(12)
C2 0.0251(14) 0.0253(14) 0.0224(14) 0.0028(12) 0.0015(11) 0.0002(11)
C3 0.0247(14) 0.0191(13) 0.0227(14) 0.0002(11) -0.0001(11) 0.0012(11)
C4 0.0263(15) 0.0305(16) 0.0355(17) -0.0052(13) -0.0006(13) -0.0014(13)
C5 0.0246(14) 0.0197(13) 0.0241(14) 0.0022(11) 0.0017(11) 0.0002(11)
C6 0.0267(15) 0.0198(13) 0.0262(15) -0.0028(11) 0.0017(12) 0.0002(11)
C7 0.0299(15) 0.0325(16) 0.0198(13) -0.0001(13) -0.0023(12) -0.0011(12)
C8 0.0265(14) 0.0166(13) 0.0223(14) -0.0001(11) -0.0005(11) 0.0013(10)
C9 0.0311(15) 0.0214(14) 0.0259(15) -0.0059(12) 0.0031(12) -0.0013(11)
C10 0.0416(18) 0.0250(15) 0.0259(15) -0.0075(13) 0.0010(14) -0.0022(12)
C11 0.0237(13) 0.0175(13) 0.0198(13) -0.0002(10) 0.0018(11) -0.0009(10)
C12 0.061(3) 0.0342(19) 0.046(3) 0.0003(18) -0.0170(19) 0.0144(17)
C13 0.0383(19) 0.0346(18) 0.040(2) 0.0053(15) 0.0069(15) 0.0002(15)
C14 0.058(3) 0.0308(18) 0.0341(19) -0.0107(16) 0.0062(17) -0.0107(14)
C15 0.051(3) 0.056(3) 0.035(2) -0.022(2) -0.0035(17) -0.0092(17)
C16 0.055(3) 0.035(2) 0.055(3) -0.0133(18) -0.007(2) 0.0147(18)
C17 0.0335(18) 0.049(3) 0.042(2) -0.0139(16) -0.0034(16) -0.0068(17)
C18 0.0391(18) 0.0296(16) 0.0270(16) -0.0081(14) 0.0021(14) -0.0056(13)
C19 0.040(2) 0.043(2) 0.0334(18) 0.0040(16) 0.0050(15) 0.0072(15)
C20 0.045(3) 0.083(4) 0.0289(19) 0.005(3) 0.0108(17) 0.0070(19)
C21 0.052(3) 0.047(3) 0.054(3) 0.0109(19) 0.002(2) -0.015(2)
C22 0.060(3) 0.046(3) 0.042(3) -0.0087(19) -0.0174(19) 0.0001(18)
C23 0.060(3) 0.057(3) 0.0302(19) -0.005(2) 0.0101(18) 0.0061(17)
C24 0.050(3) 0.043(3) 0.054(3) 0.0079(18) -0.0107(19) 0.0102(19)
C25 0.051(3) 0.038(2) 0.041(2) 0.0012(17) -0.0177(18) -0.0039(16)
C26 0.0373(17) 0.0246(15) 0.0296(16) -0.0034(13) 0.0048(13) -0.0040(12)
C27 0.062(3) 0.050(3) 0.044(3) -0.018(2) -0.006(2) -0.0061(19)
C28 0.057(3) 0.0288(18) 0.057(3) -0.0087(17) 0.007(2) 0.0103(17)
C29 0.046(3) 0.081(4) 0.039(3) -0.031(3) -0.0023(18) -0.005(2)
C30 0.058(3) 0.059(3) 0.031(2) 0.002(2) 0.0072(18) 0.0004(18)
C31 0.065(3) 0.0274(19) 0.071(3) 0.0145(18) 0.013(3) 0.0054(19)
C32 0.035(2) 0.039(3) 0.107(5) -0.0045(17) 0.024(3) -0.012(3)
C33 0.0350(19) 0.054(3) 0.051(3) -0.0034(17) 0.0099(17) 0.0082(19)
C34 0.080(4) 0.033(2) 0.045(3) 0.011(2) 0.012(3) -0.0054(17)
C35 0.035(2) 0.062(3) 0.074(4) 0.0020(19) 0.003(2) -0.003(3)
C36 0.065(3) 0.046(3) 0.049(3) 0.009(2) 0.015(2) -0.0150(19)
C37 0.054(3) 0.044(3) 0.041(2) 0.0008(18) 0.0111(18) -0.0004(17)
C38 0.047(3) 0.081(4) 0.044(3) 0.014(3) 0.0057(19) -0.022(3)
C39 0.038(3) 0.070(4) 0.101(5) -0.006(3) -0.015(3) 0.048(3)

loop_
_atom_type_symbol
_atom_type_description
_atom_type_scat_dispersion_real
_atom_type_scat_dispersion_imag
_atom_type_scat_source
C C 0.0033 0.0016
;
International Tables for Crystallography
(1992, Vol. C, Tables 4.2.6.8 and 6.1.1.4)
;
H H 0.0000 0.0000
;
International Tables for Crystallography
(1992, Vol. C, Table 6.1.1.4)
;
O O 0.0106 0.0060
;
International Tables for Crystallography
(1992, Vol. C, Tables 4.2.6.8 and 6.1.1.4)
;
Si Si 0.0817 0.0704
;
International Tables for Crystallography
(1992, Vol. C, Tables 4.2.6.8 and 6.1.1.4)
;

loop_
_geom_angle_atom_site_label_1
_geom_angle_atom_site_label_2
_geom_angle_atom_site_label_3
_geom_angle
_geom_angle_publ_flag
Si2 Si1 C12 107.47(14) yes
Si2 Si1 C25 113.04(14) yes
Si2 Si1 C30 113.57(15) yes
C12 Si1 C25 106.1(2) yes
C12 Si1 C30 107.7(2) yes
C25 Si1 C30 108.6(2) yes
Si1 Si2 Si3 106.57(5) yes
Si1 Si2 Si5 107.48(5) yes
Si1 Si2 O1 115.31(9) yes
Si3 Si2 Si5 109.46(5) yes
Si3 Si2 O1 115.54(9) yes
Si5 Si2 O1 102.09(9) yes
Si2 Si3 C16 107.61(15) yes
Si2 Si3 C27 112.37(16) yes
Si2 Si3 C32 114.02(15) yes
C16 Si3 C27 107.2(2) yes
C16 Si3 C32 107.4(3) yes
C27 Si3 C32 107.9(3) yes
Si6 Si4 C24 111.06(14) yes
Si6 Si4 C28 112.29(14) yes
Si6 Si4 C34 108.81(14) yes
C24 Si4 C28 108.6(2) yes
C24 Si4 C34 106.7(3) yes
C28 Si4 C34 109.1(2) yes
Si2 Si5 C31 112.02(17) yes
Si2 Si5 C35 110.40(17) yes
Si2 Si5 C37 109.45(15) yes
C31 Si5 C35 109.2(3) yes
C31 Si5 C37 107.5(2) yes
C35 Si5 C37 108.2(3) yes
Si4 Si6 Si7 109.65(5) yes
Si4 Si6 Si8 105.25(5) yes
Si4 Si6 O2 102.18(9) yes
Si7 Si6 Si8 108.12(5) yes
Si7 Si6 O2 115.87(9) yes
Si8 Si6 O2 115.03(9) yes
Si6 Si7 C29 112.95(15) yes
Si6 Si7 C33 108.27(14) yes
Si6 Si7 C39 113.40(16) yes
C29 Si7 C33 106.3(2) yes
C29 Si7 C39 108.0(3) yes
C33 Si7 C39 107.6(3) yes
Si6 Si8 C22 112.21(15) yes
Si6 Si8 C23 106.55(14) yes
Si6 Si8 C36 114.47(16) yes
C22 Si8 C23 106.1(2) yes
C22 Si8 C36 109.5(2) yes
C23 Si8 C36 107.6(2) yes
Si2 O1 C3 127.93(18) yes
Si6 O2 C8 131.7(2) yes
C2 C1 C13 119.4(3) yes
C2 C1 C19 121.9(3) yes
C13 C1 C19 118.6(4) yes
O3 C2 C1 110.3(3) yes
O3 C2 C5 108.4(3) yes
C1 C2 C5 114.5(3) yes
O1 C3 C5 109.9(3) yes
O1 C3 C11 107.9(3) yes
C5 C3 C11 115.2(3) yes
C6 C4 C17 111.8(3) yes
C2 C5 C3 111.7(3) yes
C2 C5 C7 114.0(3) yes
C3 C5 C7 113.7(3) yes
C4 C6 C8 112.9(3) yes
C4 C6 C26 110.3(3) yes
C8 C6 C26 110.1(3) yes
C5 C7 C18 118.5(3) yes
O2 C8 C6 108.4(3) yes
O2 C8 C11 106.5(3) yes
C6 C8 C11 116.6(3) yes
C10 C9 C11 115.4(3) yes
C9 C10 C18 115.5(3) yes
C3 C11 C8 113.3(3) yes
C3 C11 C9 113.7(3) yes
C8 C11 C9 109.0(3) yes
C1 C13 C21 121.2(4) yes
C15 C14 C26 110.9(4) yes
C14 C15 C17 110.6(4) yes
C4 C17 C15 112.0(4) yes
C7 C18 C10 117.0(3) yes
C1 C19 C20 120.0(4) yes
C19 C20 C38 120.3(5) yes
C13 C21 C38 119.6(5) yes
C6 C26 C14 112.8(3) yes
C20 C38 C21 120.2(5) yes
C2 O3 H3 109.466 no
O3 C2 H2 107.798 no
C1 C2 H2 107.792 no
C5 C2 H2 107.805 no
O1 C3 H3A 107.913 no
C5 C3 H3A 107.895 no
C11 C3 H3A 107.914 no
C6 C4 H4A 109.253 no
C6 C4 H4B 109.244 no
C17 C4 H4A 109.256 no
C17 C4 H4B 109.245 no
H4A C4 H4B 107.916 no
C2 C5 H5 105.475 no
C3 C5 H5 105.480 no
C7 C5 H5 105.478 no
C4 C6 H6 107.806 no
C8 C6 H6 107.802 no
C26 C6 H6 107.794 no
C5 C7 H7A 107.694 no
C5 C7 H7B 107.689 no
C18 C7 H7A 107.697 no
C18 C7 H7B 107.693 no
H7A C7 H7B 107.094 no
O2 C8 H8 108.391 no
C6 C8 H8 108.378 no
C11 C8 H8 108.386 no
C10 C9 H9A 108.421 no
C10 C9 H9B 108.419 no
C11 C9 H9A 108.417 no
C11 C9 H9B 108.418 no
H9A C9 H9B 107.472 no
C9 C10 H10A 108.415 no
C9 C10 H10B 108.407 no
C18 C10 H10A 108.419 no
C18 C10 H10B 108.407 no
H10A C10 H10B 107.461 no
C3 C11 H11 106.763 no
C8 C11 H11 106.769 no
C9 C11 H11 106.762 no
Si1 C12 H12A 109.466 no
Si1 C12 H12B 109.470 no
Si1 C12 H12C 109.465 no
H12A C12 H12B 109.477 no
H12A C12 H12C 109.467 no
H12B C12 H12C 109.482 no
C1 C13 H13 119.377 no
C21 C13 H13 119.377 no
C15 C14 H14A 109.467 no
C15 C14 H14B 109.459 no
C26 C14 H14A 109.460 no
C26 C14 H14B 109.456 no
H14A C14 H14B 108.066 no
C14 C15 H15A 109.538 no
C14 C15 H15B 109.529 no
C17 C15 H15A 109.546 no
C17 C15 H15B 109.536 no
H15A C15 H15B 108.092 no
Si3 C16 H16A 109.475 no
Si3 C16 H16B 109.468 no
Si3 C16 H16C 109.474 no
H16A C16 H16B 109.453 no
H16A C16 H16C 109.480 no
H16B C16 H16C 109.477 no
C4 C17 H17A 109.202 no
C4 C17 H17B 109.218 no
C15 C17 H17A 109.236 no
C15 C17 H17B 109.222 no
H17A C17 H17B 107.908 no
C7 C18 H18A 108.051 no
C7 C18 H18B 108.048 no
C10 C18 H18A 108.038 no
C10 C18 H18B 108.036 no
H18A C18 H18B 107.266 no
C1 C19 H19 119.997 no
C20 C19 H19 119.979 no
C19 C20 H20 119.836 no
C38 C20 H20 119.838 no
C13 C21 H21 120.198 no
C38 C21 H21 120.194 no
Si8 C22 H22A 109.469 no
Si8 C22 H22B 109.470 no
Si8 C22 H22C 109.468 no
H22A C22 H22B 109.473 no
H22A C22 H22C 109.476 no
H22B C22 H22C 109.471 no
Si8 C23 H23A 109.473 no
Si8 C23 H23B 109.469 no
Si8 C23 H23C 109.466 no
H23A C23 H23B 109.469 no
H23A C23 H23C 109.476 no
H23B C23 H23C 109.474 no
Si4 C24 H24A 109.474 no
Si4 C24 H24B 109.469 no
Si4 C24 H24C 109.466 no
H24A C24 H24B 109.468 no
H24A C24 H24C 109.477 no
H24B C24 H24C 109.473 no
Si1 C25 H25A 109.459 no
Si1 C25 H25B 109.472 no
Si1 C25 H25C 109.464 no
H25A C25 H25B 109.476 no
H25A C25 H25C 109.470 no
H25B C25 H25C 109.486 no
C6 C26 H26A 109.017 no
C6 C26 H26B 109.028 no
C14 C26 H26A 109.024 no
C14 C26 H26B 109.007 no
H26A C26 H26B 107.797 no
Si3 C27 H27A 109.469 no
Si3 C27 H27B 109.483 no
Si3 C27 H27C 109.480 no
H27A C27 H27B 109.459 no
H27A C27 H27C 109.465 no
H27B C27 H27C 109.472 no
Si4 C28 H28A 109.468 no
Si4 C28 H28B 109.476 no
Si4 C28 H28C 109.473 no
H28A C28 H28B 109.464 no
H28A C28 H28C 109.468 no
H28B C28 H28C 109.478 no
Si7 C29 H29A 109.467 no
Si7 C29 H29B 109.468 no
Si7 C29 H29C 109.468 no
H29A C29 H29B 109.479 no
H29A C29 H29C 109.475 no
H29B C29 H29C 109.470 no
Si1 C30 H30A 109.471 no
Si1 C30 H30B 109.460 no
Si1 C30 H30C 109.470 no
H30A C30 H30B 109.475 no
H30A C30 H30C 109.475 no
H30B C30 H30C 109.476 no
Si5 C31 H31A 109.469 no
Si5 C31 H31B 109.472 no
Si5 C31 H31C 109.464 no
H31A C31 H31B 109.478 no
H31A C31 H31C 109.472 no
H31B C31 H31C 109.473 no
Si3 C32 H32A 109.476 no
Si3 C32 H32B 109.467 no
Si3 C32 H32C 109.473 no
H32A C32 H32B 109.470 no
H32A C32 H32C 109.476 no
H32B C32 H32C 109.466 no
Si7 C33 H33A 109.475 no
Si7 C33 H33B 109.475 no
Si7 C33 H33C 109.472 no
H33A C33 H33B 109.467 no
H33A C33 H33C 109.464 no
H33B C33 H33C 109.475 no
Si4 C34 H34A 109.461 no
Si4 C34 H34B 109.478 no
Si4 C34 H34C 109.469 no
H34A C34 H34B 109.467 no
H34A C34 H34C 109.463 no
H34B C34 H34C 109.490 no
Si5 C35 H35A 109.474 no
Si5 C35 H35B 109.463 no
Si5 C35 H35C 109.482 no
H35A C35 H35B 109.461 no
H35A C35 H35C 109.483 no
H35B C35 H35C 109.463 no
Si8 C36 H36A 109.467 no
Si8 C36 H36B 109.475 no
Si8 C36 H36C 109.477 no
H36A C36 H36B 109.475 no
H36A C36 H36C 109.469 no
H36B C36 H36C 109.465 no
Si5 C37 H37A 109.470 no
Si5 C37 H37B 109.463 no
Si5 C37 H37C 109.460 no
H37A C37 H37B 109.483 no
H37A C37 H37C 109.475 no
H37B C37 H37C 109.476 no
C20 C38 H38 119.912 no
C21 C38 H38 119.923 no
Si7 C39 H39A 109.475 no
Si7 C39 H39B 109.481 no
Si7 C39 H39C 109.478 no
H39A C39 H39B 109.472 no
H39A C39 H39C 109.462 no
H39B C39 H39C 109.459 no

loop_
_geom_bond_atom_site_label_1
_geom_bond_atom_site_label_2
_geom_bond_distance
_geom_bond_publ_flag
Si1 Si2 2.3776(15) yes
Si1 C12 1.878(4) yes
Si1 C25 1.886(5) yes
Si1 C30 1.875(5) yes
Si2 Si3 2.3797(13) yes
Si2 Si5 2.3597(14) yes
Si2 O1 1.676(3) yes
Si3 C16 1.885(5) yes
Si3 C27 1.868(5) yes
Si3 C32 1.870(5) yes
Si4 Si6 2.3610(14) yes
Si4 C24 1.876(5) yes
Si4 C28 1.878(5) yes
Si4 C34 1.873(5) yes
Si5 C31 1.887(5) yes
Si5 C35 1.878(5) yes
Si5 C37 1.863(5) yes
Si6 Si7 2.3818(15) yes
Si6 Si8 2.3707(15) yes
Si6 O2 1.675(3) yes
Si7 C29 1.888(5) yes
Si7 C33 1.886(5) yes
Si7 C39 1.876(6) yes
Si8 C22 1.882(5) yes
Si8 C23 1.883(5) yes
Si8 C36 1.890(5) yes
O1 C3 1.446(4) yes
O2 C8 1.447(4) yes
O3 C2 1.441(4) yes
C1 C2 1.518(5) yes
C1 C13 1.396(5) yes
C1 C19 1.395(5) yes
C2 C5 1.536(5) yes
C3 C5 1.549(5) yes
C3 C11 1.539(4) yes
C4 C6 1.526(5) yes
C4 C17 1.545(6) yes
C5 C7 1.542(5) yes
C6 C8 1.537(4) yes
C6 C26 1.524(5) yes
C7 C18 1.535(5) yes
C8 C11 1.545(4) yes
C9 C10 1.536(5) yes
C9 C11 1.535(5) yes
C10 C18 1.534(5) yes
C13 C21 1.385(6) yes
C14 C15 1.525(6) yes
C14 C26 1.533(6) yes
C15 C17 1.522(6) yes
C19 C20 1.392(6) yes
C20 C38 1.387(8) yes
C21 C38 1.378(7) yes
O3 H3 0.840 no
C2 H2 1.000 no
C3 H3A 1.000 no
C4 H4A 0.990 no
C4 H4B 0.990 no
C5 H5 1.000 no
C6 H6 1.000 no
C7 H7A 0.990 no
C7 H7B 0.990 no
C8 H8 1.000 no
C9 H9A 0.990 no
C9 H9B 0.990 no
C10 H10A 0.990 no
C10 H10B 0.990 no
C11 H11 1.000 no
C12 H12A 0.980 no
C12 H12B 0.980 no
C12 H12C 0.980 no
C13 H13 0.950 no
C14 H14A 0.990 no
C14 H14B 0.990 no
C15 H15A 0.990 no
C15 H15B 0.990 no
C16 H16A 0.980 no
C16 H16B 0.980 no
C16 H16C 0.980 no
C17 H17A 0.990 no
C17 H17B 0.990 no
C18 H18A 0.990 no
C18 H18B 0.990 no
C19 H19 0.950 no
C20 H20 0.950 no
C21 H21 0.950 no
C22 H22A 0.980 no
C22 H22B 0.980 no
C22 H22C 0.980 no
C23 H23A 0.980 no
C23 H23B 0.980 no
C23 H23C 0.980 no
C24 H24A 0.980 no
C24 H24B 0.980 no
C24 H24C 0.980 no
C25 H25A 0.980 no
C25 H25B 0.980 no
C25 H25C 0.980 no
C26 H26A 0.990 no
C26 H26B 0.990 no
C27 H27A 0.980 no
C27 H27B 0.980 no
C27 H27C 0.980 no
C28 H28A 0.980 no
C28 H28B 0.980 no
C28 H28C 0.980 no
C29 H29A 0.980 no
C29 H29B 0.980 no
C29 H29C 0.980 no
C30 H30A 0.980 no
C30 H30B 0.980 no
C30 H30C 0.980 no
C31 H31A 0.980 no
C31 H31B 0.980 no
C31 H31C 0.980 no
C32 H32A 0.980 no
C32 H32B 0.980 no
C32 H32C 0.980 no
C33 H33A 0.980 no
C33 H33B 0.980 no
C33 H33C 0.980 no
C34 H34A 0.980 no
C34 H34B 0.980 no
C34 H34C 0.980 no
C35 H35A 0.980 no
C35 H35B 0.980 no
C35 H35C 0.980 no
C36 H36A 0.980 no
C36 H36B 0.980 no
C36 H36C 0.980 no
C37 H37A 0.980 no
C37 H37B 0.980 no
C37 H37C 0.980 no
C38 H38 0.950 no
C39 H39A 0.980 no
C39 H39B 0.980 no
C39 H39C 0.980 no

loop_
_geom_contact_atom_site_label_1
_geom_contact_atom_site_label_2
_geom_contact_distance
_geom_contact_publ_flag
_geom_contact_site_symmetry_2
Si2 C5 3.394(3) no .
O1 C6 3.398(4) no .
O1 C7 2.950(4) no .
O1 C8 2.945(4) no .
O1 C9 3.005(4) no .
O1 C37 3.600(5) no .
O2 C4 2.935(4) no .
O2 C9 2.910(4) no .
O2 C26 2.921(4) no .
O2 C34 3.524(5) no .
O3 C3 2.868(4) no .
O3 C11 3.568(4) no .
O3 C13 3.458(5) no .
O3 C19 3.056(5) no .
O3 C32 3.487(6) no .
C1 C7 3.044(5) no .
C1 C18 3.417(5) no .
C1 C38 2.790(6) no .
C2 C10 3.421(5) no .
C2 C11 3.144(5) no .
C2 C18 3.089(5) no .
C3 C4 3.537(5) no .
C3 C6 3.032(5) no .
C3 C10 3.326(5) no .
C3 C18 3.440(5) no .
C4 C11 3.149(5) no .
C4 C14 2.952(6) no .
C5 C9 3.124(5) no .
C5 C10 3.150(5) no .
C5 C19 3.172(5) no .
C6 C15 2.982(6) no .
C7 C9 2.964(5) no .
C7 C11 3.224(5) no .
C11 C18 3.394(5) no .
C13 C18 3.589(6) no .
C13 C20 2.760(6) no .
C17 C26 2.926(6) no .
C19 C21 2.783(7) no .
O3 C25 3.543(5) no 8_456
C25 O3 3.543(5) no 8_556
Si1 H5 3.4365 no .
Si1 H7B 3.3578 no .
Si1 H16C 3.4153 no .
Si2 H3A 2.9536 no .
Si2 H5 3.0199 no .
Si2 H6 3.5997 no .
Si2 H7B 3.3383 no .
Si2 H12A 3.5471 no .
Si2 H12C 3.5014 no .
Si2 H16A 3.5435 no .
Si2 H16C 3.5265 no .
Si2 H27C 3.5947 no .
Si2 H35B 3.5239 no .
Si2 H37A 3.5782 no .
Si2 H37C 3.5215 no .
Si3 H3A 3.3163 no .
Si4 H23A 3.3382 no .
Si5 H12C 3.4213 no .
Si6 H8 2.8927 no .
Si6 H9A 2.9559 no .
Si6 H23A 3.4975 no .
Si6 H23C 3.4995 no .
Si6 H24A 3.5793 no .
Si6 H26B 3.0962 no .
Si6 H33A 3.5790 no .
Si6 H33C 3.5305 no .
Si6 H34B 3.5666 no .
Si6 H34C 3.5202 no .
Si7 H8 3.3391 no .
Si7 H9A 3.1185 no .
Si8 H24B 3.5107 no .
Si8 H26B 2.9079 no .
Si8 H33A 3.4703 no .
O1 H5 2.6090 no .
O1 H6 2.8338 no .
O1 H7B 2.4781 no .
O1 H8 2.7763 no .
O1 H9B 2.5944 no .
O1 H11 3.2563 no .
O1 H35B 3.5280 no .
O1 H37C 3.1963 no .
O2 H4A 2.5765 no .
O2 H4B 3.2866 no .
O2 H6 3.2693 no .
O2 H9A 2.4459 no .
O2 H9B 3.5342 no .
O2 H11 2.4713 no .
O2 H26A 3.2457 no .
O2 H26B 2.5637 no .
O2 H34C 3.1295 no .
O3 H3A 2.4864 no .
O3 H4B 3.0245 no .
O3 H5 2.5616 no .
O3 H11 3.1131 no .
O3 H19 2.9706 no .
O3 H32B 2.6723 no .
O3 H32C 3.4635 no .
C1 H3 3.1555 no .
C1 H5 2.7553 no .
C1 H7A 2.8737 no .
C1 H18A 2.8928 no .
C1 H20 3.2702 no .
C1 H21 3.2784 no .
C2 H3A 2.7100 no .
C2 H7A 2.8906 no .
C2 H7B 3.3977 no .
C2 H10B 3.0642 no .
C2 H11 2.7830 no .
C2 H13 2.6543 no .
C2 H18A 2.9468 no .
C2 H19 2.7116 no .
C3 H3 2.4615 no .
C3 H2 2.7422 no .
C3 H4B 3.0132 no .
C3 H6 2.6859 no .
C3 H7A 3.3730 no .
C3 H7B 2.6238 no .
C3 H8 2.9056 no .
C3 H9A 3.3817 no .
C3 H9B 2.6504 no .
C3 H10B 3.4689 no .
C3 H32B 3.3212 no .
C4 H3 3.1812 no .
C4 H3A 2.9242 no .
C4 H8 3.3950 no .
C4 H11 2.9165 no .
C4 H14B 3.3060 no .
C4 H15A 2.7792 no .
C4 H15B 3.3913 no .
C4 H26A 3.3528 no .
C4 H26B 2.7400 no .
C5 H3 2.5024 no .
C5 H9B 3.1884 no .
C5 H10B 3.2424 no .
C5 H11 2.7785 no .
C5 H18A 2.9599 no .
C5 H18B 3.4438 no .
C5 H19 3.0145 no .
C5 H30C 3.2553 no .
C5 H32B 3.4649 no .
C6 H3A 2.6547 no .
C6 H11 2.8951 no .
C6 H14A 3.3887 no .
C6 H14B 2.7831 no .
C6 H15A 3.3336 no .
C6 H17A 2.7857 no .
C6 H17B 3.3867 no .
C6 H27A 3.2822 no .
C6 H37C 3.4095 no .
C7 H2 2.8322 no .
C7 H3A 3.4200 no .
C7 H9B 2.7695 no .
C7 H10A 3.3803 no .
C7 H10B 3.0688 no .
C7 H11 3.5473 no .
C7 H25C 2.8302 no .
C7 H30C 3.2675 no .
C8 H3A 2.7345 no .
C8 H4A 2.7196 no .
C8 H4B 2.7647 no .
C8 H9A 2.4935 no .
C8 H9B 2.8771 no .
C8 H26A 2.6834 no .
C8 H26B 2.6809 no .
C8 H37C 3.3549 no .
C8 H39C 3.2672 no .
C9 H2 3.2973 no .
C9 H3A 3.4101 no .
C9 H7B 2.8913 no .
C9 H8 2.6075 no .
C9 H18A 3.3634 no .
C9 H18B 3.0461 no .
C9 H29B 2.8114 no .
C9 H34B 3.3367 no .
C9 H34C 3.4534 no .
C9 H39C 3.5013 no .
C10 H2 2.8030 no .
C10 H7A 3.4190 no .
C10 H7B 2.9278 no .
C10 H11 2.6340 no .
C10 H29B 3.3928 no .
C10 H34B 3.1301 no .
C10 H34C 3.3319 no .
C11 H3 3.0714 no .
C11 H2 2.7992 no .
C11 H4A 3.3852 no .
C11 H4B 2.8343 no .
C11 H5 3.4143 no .
C11 H6 2.8060 no .
C11 H7B 3.2761 no .
C11 H10A 3.3853 no .
C11 H10B 2.6583 no .
C12 H16A 3.5468 no .
C12 H16C 3.1452 no .
C12 H25A 3.1491 no .
C12 H25B 3.1457 no .
C12 H30A 3.1733 no .
C12 H30B 3.1777 no .
C12 H31C 3.0354 no .
C12 H35A 3.5836 no .
C13 H2 2.5236 no .
C13 H18A 2.7671 no .
C13 H19 3.2613 no .
C13 H38 3.2473 no .
C14 H4A 3.3250 no .
C14 H6 2.7480 no .
C14 H17A 2.7386 no .
C14 H17B 3.3557 no .
C14 H22C 3.4979 no .
C14 H27A 3.4301 no .
C14 H36B 3.5157 no .
C15 H4A 2.7857 no .
C15 H4B 3.3846 no .
C15 H6 3.3077 no .
C15 H22C 3.3830 no .
C15 H26A 3.3656 no .
C15 H26B 2.7459 no .
C16 H12A 2.9302 no .
C16 H27B 3.1318 no .
C16 H27C 3.1949 no .
C16 H30B 3.4661 no .
C16 H31B 3.4320 no .
C16 H32A 3.1359 no .
C16 H32C 3.2052 no .
C17 H6 2.7504 no .
C17 H14A 3.3568 no .
C17 H14B 2.7394 no .
C17 H26B 3.2818 no .
C17 H27A 3.2898 no .
C18 H2 2.8485 no .
C18 H5 3.4147 no .
C18 H9A 3.3842 no .
C18 H9B 2.6580 no .
C18 H11 3.5273 no .
C18 H13 3.4031 no .
C19 H2 3.3342 no .
C19 H5 2.8944 no .
C19 H7A 3.1255 no .
C19 H13 3.2575 no .
C19 H30C 3.3431 no .
C19 H38 3.2666 no .
C20 H21 3.2557 no .
C21 H20 3.2525 no .
C22 H15A 3.5467 no .
C22 H23A 3.1459 no .
C22 H23B 3.1485 no .
C22 H24B 3.2453 no .
C22 H26B 2.9470 no .
C22 H36A 3.2354 no .
C22 H36B 3.2329 no .
C23 H22A 3.1488 no .
C23 H22B 3.1453 no .
C23 H24B 3.3258 no .
C23 H28C 3.0691 no .
C23 H33A 3.3025 no .
C23 H33C 3.3735 no .
C23 H36A 3.1484 no .
C23 H36C 3.2326 no .
C24 H22B 2.9985 no .
C24 H23A 3.2779 no .
C24 H28B 3.1710 no .
C24 H28C 3.2279 no .
C24 H34A 3.1312 no .
C24 H34C 3.1718 no .
C25 H7A 3.4850 no .
C25 H7B 2.9302 no .
C25 H12B 3.1163 no .
C25 H12C 3.1761 no .
C25 H30A 3.1620 no .
C25 H30C 3.2442 no .
C25 H35A 3.4621 no .
C26 H4A 2.7523 no .
C26 H4B 3.3533 no .
C26 H8 2.6419 no .
C26 H15A 2.7530 no .
C26 H15B 3.3705 no .
C26 H17A 3.2886 no .
C26 H22C 3.1735 no .
C26 H36B 2.9178 no .
C26 H37A 3.4719 no .
C26 H37C 3.3007 no .
C27 H6 3.2284 no .
C27 H14B 3.3756 no .
C27 H16A 3.1673 no .
C27 H16B 3.1650 no .
C27 H17A 3.3746 no .
C27 H32A 3.1665 no .
C27 H32B 3.1720 no .
C27 H37A 3.3220 no .
C28 H23A 3.2214 no .
C28 H24B 3.2075 no .
C28 H24C 3.1896 no .
C28 H29C 3.3321 no .
C28 H33C 3.3236 no .
C28 H34A 3.2064 no .
C28 H34B 3.2099 no .
C29 H9A 2.8616 no .
C29 H9B 3.5572 no .
C29 H28A 3.3402 no .
C29 H33B 3.1249 no .
C29 H33C 3.1940 no .
C29 H34B 3.5064 no .
C29 H39A 3.1479 no .
C29 H39C 3.2353 no .
C30 H5 3.1302 no .
C30 H7A 3.4990 no .
C30 H12A 3.1774 no .
C30 H12B 3.1749 no .
C30 H16C 3.4004 no .
C30 H19 3.5456 no .
C30 H25B 3.1719 no .
C30 H25C 3.2383 no .
C30 H32C 3.3424 no .
C31 H12C 3.1806 no .
C31 H16A 3.1598 no .
C31 H35A 3.1891 no .
C31 H35C 3.2506 no .
C31 H37A 3.1548 no .
C31 H37B 3.1766 no .
C32 H3 3.3753 no .
C32 H3A 3.1907 no .
C32 H5 3.1960 no .
C32 H16B 3.1412 no .
C32 H16C 3.2059 no .
C32 H27A 3.1736 no .
C32 H27B 3.1643 no .
C32 H30B 3.5202 no .
C33 H23C 2.9144 no .
C33 H29A 3.1195 no .
C33 H29C 3.2006 no .
C33 H36C 3.3984 no .
C33 H39A 3.1796 no .
C33 H39B 3.1814 no .
C34 H9A 3.1833 no .
C34 H10A 3.4165 no .
C34 H10B 3.3054 no .
C34 H24A 3.1623 no .
C34 H24C 3.1419 no .
C34 H28A 3.2115 no .
C34 H28B 3.2069 no .
C35 H12C 3.5040 no .
C35 H25A 3.2325 no .
C35 H31A 3.1956 no .
C35 H31C 3.2469 no .
C35 H37B 3.1494 no .
C35 H37C 3.2056 no .
C36 H22A 3.1988 no .
C36 H22C 3.2671 no .
C36 H23B 3.1641 no .
C36 H23C 3.2124 no .
C36 H26A 3.4237 no .
C36 H26B 3.0773 no .
C36 H33A 3.3331 no .
C37 H6 3.4863 no .
C37 H8 3.4763 no .
C37 H26A 3.0385 no .
C37 H27C 3.4629 no .
C37 H31A 3.1746 no .
C37 H31B 3.1670 no .
C37 H35B 3.2386 no .
C37 H35C 3.1256 no .
C37 H39C 3.4421 no .
C38 H13 3.2431 no .
C38 H19 3.2665 no .
C39 H8 2.9547 no .
C39 H29A 3.1952 no .
C39 H29B 3.1908 no .
C39 H33A 3.1841 no .
C39 H33B 3.1808 no .
C39 H37C 3.1618 no .
H3 H2 2.2227 no .
H3 H3A 1.8992 no .
H3 H4B 2.2142 no .
H3 H5 2.7325 no .
H3 H6 3.5708 no .
H3 H11 2.6455 no .
H3 H32B 2.4612 no .
H3 H32C 3.5648 no .
H2 H3A 3.0059 no .
H2 H5 2.8488 no .
H2 H7A 3.3230 no .
H2 H10B 2.2392 no .
H2 H11 2.2250 no .
H2 H13 2.2875 no .
H2 H18A 2.6769 no .
H3A H4B 2.3440 no .
H3A H5 2.3116 no .
H3A H6 2.1801 no .
H3A H7B 3.5306 no .
H3A H8 3.2148 no .
H3A H9B 3.5812 no .
H3A H11 2.3429 no .
H3A H27A 3.2996 no .
H3A H32B 2.5221 no .
H3A H32C 3.4937 no .
H4A H6 2.8654 no .
H4A H11 2.9928 no .
H4A H15A 2.6599 no .
H4A H17A 2.8821 no .
H4A H17B 2.3598 no .
H4A H22C 3.3046 no .
H4A H26B 2.6218 no .
H4B H6 2.3382 no .
H4B H11 2.4421 no .
H4B H17A 2.3593 no .
H4B H17B 2.4043 no .
H4B H32B 3.5882 no .
H5 H7A 2.2013 no .
H5 H7B 2.4203 no .
H5 H19 2.4591 no .
H5 H30B 3.3665 no .
H5 H30C 2.4297 no .
H5 H32B 2.9421 no .
H5 H32C 2.7935 no .
H6 H8 2.3798 no .
H6 H11 3.2272 no .
H6 H14B 2.6150 no .
H6 H17A 2.6232 no .
H6 H26A 2.3411 no .
H6 H26B 2.8622 no .
H6 H27A 2.4185 no .
H6 H27C 3.4704 no .
H6 H37A 3.1017 no .
H6 H37C 3.0558 no .
H7A H18A 2.2655 no .
H7A H18B 2.3976 no .
H7A H19 3.1705 no .
H7A H25C 2.6595 no .
H7A H30C 2.6809 no .
H7B H9B 2.3773 no .
H7B H10A 3.5815 no .
H7B H10B 3.5890 no .
H7B H18A 2.8365 no .
H7B H18B 2.2628 no .
H7B H25A 3.3083 no .
H7B H25C 2.1269 no .
H7B H30C 3.3480 no .
H8 H9A 2.5210 no .
H8 H9B 2.6540 no .
H8 H11 2.8615 no .
H8 H26A 2.4329 no .
H8 H26B 2.8887 no .
H8 H37C 2.5574 no .
H8 H39B 3.0923 no .
H8 H39C 2.3119 no .
H9A H10A 2.2282 no .
H9A H10B 2.4943 no .
H9A H11 2.4789 no .
H9A H29B 2.1854 no .
H9A H29C 3.1612 no .
H9A H34B 2.6862 no .
H9A H34C 3.0105 no .
H9A H39C 3.2153 no .
H9B H10A 2.4945 no .
H9B H10B 2.8466 no .
H9B H11 2.8392 no .
H9B H18A 3.5845 no .
H9B H18B 2.8760 no .
H9B H29B 2.6800 no .
H9B H39C 3.0076 no .
H10A H11 3.4394 no .
H10A H18A 2.5221 no .
H10A H18B 2.1974 no .
H10A H29B 2.9232 no .
H10A H34B 2.6635 no .
H10A H34C 3.3146 no .
H10B H11 2.3153 no .
H10B H13 3.1106 no .
H10B H18A 2.1993 no .
H10B H18B 2.7971 no .
H10B H34B 2.9674 no .
H10B H34C 2.7603 no .
H11 H34C 3.1472 no .
H12A H16A 2.7440 no .
H12A H16C 2.3265 no .
H12A H30A 3.4093 no .
H12A H30B 3.0155 no .
H12A H31C 2.9032 no .
H12B H25A 3.3373 no .
H12B H25B 2.9412 no .
H12B H30A 3.0084 no .
H12B H30B 3.4120 no .
H12C H25A 3.0073 no .
H12C H25B 3.4159 no .
H12C H31C 2.3713 no .
H12C H35A 2.7940 no .
H13 H18A 2.5778 no .
H13 H21 2.3291 no .
H14A H15A 2.3528 no .
H14A H15B 2.3931 no .
H14A H22C 3.3816 no .
H14A H26A 2.3861 no .
H14A H26B 2.3530 no .
H14A H36B 3.0504 no .
H14B H15A 2.8727 no .
H14B H15B 2.3520 no .
H14B H17A 2.6038 no .
H14B H26A 2.3576 no .
H14B H26B 2.8738 no .
H14B H27A 2.6544 no .
H14B H27C 3.2874 no .
H14B H37A 3.1717 no .
H15A H17A 2.8684 no .
H15A H17B 2.3472 no .
H15A H22C 2.5762 no .
H15A H26B 2.6126 no .
H15B H17A 2.3441 no .
H15B H17B 2.3864 no .
H16A H27B 3.3555 no .
H16A H27C 3.0331 no .
H16A H31B 2.6003 no .
H16A H31C 2.9523 no .
H16B H27B 2.9647 no .
H16B H27C 3.4409 no .
H16B H32A 2.9376 no .
H16B H32C 3.4094 no .
H16C H30B 2.6594 no .
H16C H32A 3.4032 no .
H16C H32C 3.0781 no .
H17A H27A 2.4649 no .
H17A H27B 3.5388 no .
H18B H25C 3.5229 no .
H19 H20 2.3391 no .
H19 H30B 3.5784 no .
H19 H30C 2.6993 no .
H19 H32C 3.0786 no .
H20 H38 2.3336 no .
H21 H38 2.3299 no .
H22A H23A 3.3777 no .
H22A H23B 2.9770 no .
H22A H36A 3.0484 no .
H22A H36B 3.4221 no .
H22B H23A 2.9706 no .
H22B H23B 3.3764 no .
H22B H24A 2.7930 no .
H22B H24B 2.4221 no .
H22B H26B 3.5447 no .
H22C H26B 2.2779 no .
H22C H36A 3.5223 no .
H22C H36B 3.1172 no .
H23A H24B 2.5278 no .
H23A H28C 2.4547 no .
H23B H36A 2.9574 no .
H23B H36C 3.4480 no .
H23C H28C 2.8713 no .
H23C H33A 2.5117 no .
H23C H33C 2.5212 no .
H23C H36A 3.3976 no .
H23C H36C 3.0962 no .
H24A H34A 3.3701 no .
H24A H34C 3.0144 no .
H24B H28B 3.4088 no .
H24B H28C 3.0809 no .
H24C H28B 3.0023 no .
H24C H28C 3.4640 no .
H24C H34A 2.9503 no .
H24C H34C 3.3986 no .
H25A H35A 2.6360 no .
H25A H35B 3.0475 no .
H25B H30A 2.9697 no .
H25B H30C 3.4522 no .
H25C H30A 3.4303 no .
H25C H30C 3.1255 no .
H26A H36B 2.6000 no .
H26A H37A 2.7883 no .
H26A H37B 3.4555 no .
H26A H37C 2.4821 no .
H26A H39B 3.4445 no .
H26B H36B 2.4541 no .
H27A H32A 3.4082 no .
H27A H32B 3.0136 no .
H27A H37A 3.2399 no .
H27B H32A 2.9983 no .
H27B H32B 3.4027 no .
H27C H31B 2.8350 no .
H27C H37A 2.6514 no .
H28A H29C 2.4950 no .
H28A H33C 2.9018 no .
H28A H34A 3.4485 no .
H28A H34B 3.0579 no .
H28B H34A 3.0495 no .
H28B H34B 3.4468 no .
H28C H33C 2.9643 no .
H29A H33B 2.9108 no .
H29A H33C 3.3814 no .
H29A H39A 2.9893 no .
H29A H39C 3.4915 no .
H29B H34B 3.2663 no .
H29B H39A 3.3624 no .
H29B H39C 3.0761 no .
H29C H33B 3.3981 no .
H29C H33C 3.0679 no .
H29C H34B 2.9748 no .
H30B H32C 2.7293 no .
H30C H32C 3.1899 no .
H31A H35A 3.3785 no .
H31A H35C 3.0742 no .
H31A H37A 3.3928 no .
H31A H37B 3.0184 no .
H31B H37A 2.9876 no .
H31B H37B 3.4127 no .
H31C H35A 3.0635 no .
H31C H35C 3.5380 no .
H33A H36C 2.5577 no .
H33A H39A 3.4169 no .
H33A H39B 3.0204 no .
H33B H39A 3.0150 no .
H33B H39B 3.4147 no .
H35B H37B 3.4570 no .
H35B H37C 3.1096 no .
H35B H39A 3.5793 no .
H35B H39C 3.0411 no .
H35C H37B 2.9320 no .
H35C H37C 3.3762 no .
H36B H39B 3.5643 no .
H36C H39B 2.9924 no .
H37B H39B 3.5036 no .
H37C H39B 2.8711 no .
H37C H39C 2.5802 no .
O3 H23C 3.1678 no 6_466
O3 H25A 3.3817 no 8_456
O3 H25B 3.0193 no 8_456
O3 H28C 3.0346 no 6_466
O3 H33C 2.7585 no 6_466
C1 H23C 3.2956 no 6_466
C2 H23C 3.4834 no 6_466
C2 H33C 3.1884 no 6_466
C4 H29A 3.4373 no 6_466
C4 H29C 3.3124 no 6_466
C10 H16A 3.3443 no 2_555
C10 H31B 3.3577 no 2_555
C11 H33B 3.5892 no 6_466
C12 H22A 3.2689 no 4_565
C12 H22C 3.5591 no 4_565
C12 H32A 3.1543 no 8_556
C13 H23B 3.3115 no 6_466
C13 H23C 3.0744 no 6_466
C13 H31C 3.2762 no 2_555
C14 H12B 3.4932 no 4_564
C14 H28B 3.0191 no 2_545
C15 H12B 3.3541 no 4_564
C15 H17A 3.2005 no 5_566
C15 H27B 3.5363 no 5_566
C15 H28B 3.5995 no 2_545
C16 H10A 3.3823 no 2_545
C16 H18B 3.4785 no 2_545
C16 H21 3.5944 no 7_546
C16 H36A 3.2910 no 4_565
C17 H15B 3.2830 no 5_566
C17 H17A 3.0830 no 5_566
C17 H27B 3.5800 no 5_566
C17 H28A 3.4593 no 6_466
C17 H29C 3.4344 no 6_466
C18 H16A 3.2436 no 2_555
C18 H23B 3.2540 no 3_565
C19 H25A 3.1877 no 8_456
C19 H25C 3.5337 no 8_456
C20 H9B 3.5695 no 8_456
C20 H22B 3.5235 no 3_565
C20 H24A 3.5028 no 3_565
C20 H24B 3.5908 no 3_565
C20 H29B 3.4504 no 8_456
C21 H16B 3.2400 no 7_556
C21 H22A 3.4950 no 3_565
C21 H22B 3.3943 no 3_565
C21 H23B 3.3222 no 6_466
C21 H31C 3.5540 no 2_555
C22 H12A 3.2386 no 4_564
C23 H18B 3.2801 no 3_564
C23 H25C 3.5510 no 3_564
C24 H20 3.5862 no 3_564
C24 H30A 3.3723 no 3_564
C24 H30C 3.5275 no 3_564
C24 H39A 3.3265 no 6_466
C25 H19 3.4196 no 8_556
C25 H23A 3.5641 no 3_565
C25 H28C 3.2876 no 3_565
C25 H32C 3.5786 no 8_556
C27 H17B 3.4097 no 5_566
C27 H34A 3.5854 no 2_545
C27 H34B 3.1955 no 2_545
C28 H14B 3.4125 no 2_555
C28 H25B 3.1270 no 3_564
C29 H4A 3.1080 no 6_566
C29 H17B 3.5833 no 6_566
C29 H20 3.5738 no 8_556
C29 H24A 3.5794 no 6_566
C29 H38 3.0108 no 8_556
C30 H24C 3.2928 no 3_565
C31 H10B 3.4856 no 2_545
C31 H13 2.9452 no 2_545
C31 H33A 3.4795 no 5_666
C31 H36C 3.4191 no 5_666
C32 H12C 3.4890 no 8_456
C32 H25A 3.2658 no 8_456
C32 H25B 3.5179 no 8_456
C32 H35A 3.5751 no 8_456
C33 H3 3.5188 no 6_566
C33 H2 3.0260 no 6_566
C33 H4B 3.5679 no 6_566
C33 H11 3.2419 no 6_566
C33 H31A 3.4848 no 5_666
C33 H34C 3.3979 no 6_566
C34 H27C 3.0246 no 2_555
C34 H33B 3.4536 no 6_466
C34 H37A 3.4707 no 2_555
C35 H30B 3.5937 no 8_556
C36 H16C 3.4394 no 4_564
C36 H31A 3.3927 no 5_666
C36 H35C 3.3256 no 5_666
C37 H34A 3.4156 no 2_545
C38 H16B 3.5659 no 7_556
C38 H18B 3.3795 no 8_456
C38 H22B 3.2223 no 3_565
C38 H29A 3.5206 no 8_456
C38 H29B 3.1608 no 8_456
H3 C33 3.5188 no 6_466
H3 H25B 3.3908 no 8_456
H3 H28A 3.3320 no 6_466
H3 H28C 3.1214 no 6_466
H3 H33C 2.6569 no 6_466
H2 C33 3.0260 no 6_466
H2 H23C 3.3434 no 6_466
H2 H33A 2.9680 no 6_466
H2 H33B 2.9522 no 6_466
H2 H33C 2.6502 no 6_466
H4A C29 3.1080 no 6_466
H4A H29A 2.5672 no 6_466
H4A H29C 2.7934 no 6_466
H4A H33B 3.3710 no 6_466
H4A H33C 3.5626 no 6_466
H4B C33 3.5679 no 6_466
H4B H28A 3.1025 no 6_466
H4B H29A 3.5876 no 6_466
H4B H29C 3.2695 no 6_466
H4B H33B 3.3436 no 6_466
H4B H33C 2.9588 no 6_466
H7A H23A 2.9817 no 3_565
H7A H23B 3.3416 no 3_565
H7A H24B 3.1709 no 3_565
H9B C20 3.5695 no 8_556
H9B H20 3.0465 no 8_556
H9B H38 3.4649 no 8_556
H10A C16 3.3823 no 2_555
H10A H16A 2.7985 no 2_555
H10A H16B 3.1458 no 2_555
H10A H27B 3.3881 no 2_555
H10A H27C 3.1923 no 2_555
H10A H31B 3.1712 no 2_555
H10A H38 3.1312 no 8_556
H10B C31 3.4856 no 2_555
H10B H16A 3.4537 no 2_555
H10B H31A 3.5560 no 2_555
H10B H31B 2.7270 no 2_555
H10B H33A 3.5877 no 6_466
H10B H33B 3.1244 no 6_466
H11 C33 3.2419 no 6_466
H11 H33B 2.6081 no 6_466
H11 H33C 3.0346 no 6_466
H12A C22 3.2386 no 4_565
H12A H22A 2.5129 no 4_565
H12A H22C 3.1374 no 4_565
H12A H36A 3.4501 no 4_565
H12B C14 3.4932 no 4_565
H12B C15 3.3541 no 4_565
H12B H14A 2.7932 no 4_565
H12B H15A 2.8470 no 4_565
H12B H15B 3.2872 no 4_565
H12B H22A 3.2953 no 4_565
H12B H22C 3.1232 no 4_565
H12B H32A 2.7701 no 8_556
H12C C32 3.4890 no 8_556
H12C H21 3.1592 no 2_545
H12C H22A 3.5833 no 4_565
H12C H32A 2.6960 no 8_556
H12C H32C 3.4605 no 8_556
H13 C31 2.9452 no 2_555
H13 H23B 3.4996 no 6_466
H13 H23C 2.9998 no 6_466
H13 H31A 2.7476 no 2_555
H13 H31B 3.0885 no 2_555
H13 H31C 2.5266 no 2_555
H13 H33A 3.0844 no 6_466
H14A H12B 2.7932 no 4_564
H14A H28B 2.6491 no 2_545
H14A H30A 2.8937 no 4_564
H14B C28 3.4125 no 2_545
H14B H28A 3.4507 no 2_545
H14B H28B 2.6106 no 2_545
H14B H34A 3.2107 no 2_545
H15A H12B 2.8470 no 4_564
H15A H27B 3.2503 no 5_566
H15A H32A 3.4317 no 5_566
H15B C17 3.2830 no 5_566
H15B H12B 3.2872 no 4_564
H15B H17A 2.4985 no 5_566
H15B H17B 3.1910 no 5_566
H15B H27A 3.2987 no 5_566
H15B H27B 3.2619 no 5_566
H15B H28B 3.1182 no 2_545
H15B H32A 3.2755 no 5_566
H15B H32B 3.3045 no 5_566
H16A C10 3.3443 no 2_545
H16A C18 3.2436 no 2_545
H16A H10A 2.7985 no 2_545
H16A H10B 3.4537 no 2_545
H16A H18A 2.8832 no 2_545
H16A H18B 2.9961 no 2_545
H16A H22A 3.3892 no 4_565
H16B C21 3.2400 no 7_546
H16B C38 3.5659 no 7_546
H16B H10A 3.1458 no 2_545
H16B H18B 3.1034 no 2_545
H16B H21 2.6475 no 7_546
H16B H23B 3.4568 no 4_565
H16B H36A 3.2504 no 4_565
H16B H38 3.2696 no 7_546
H16C C36 3.4394 no 4_565
H16C H22A 3.2607 no 4_565
H16C H36A 2.5129 no 4_565
H17A C15 3.2005 no 5_566
H17A C17 3.0830 no 5_566
H17A H15B 2.4985 no 5_566
H17A H17A 2.6719 no 5_566
H17A H17B 2.9524 no 5_566
H17A H28A 3.5980 no 6_466
H17B C27 3.4097 no 5_566
H17B C29 3.5833 no 6_466
H17B H15B 3.1910 no 5_566
H17B H17A 2.9524 no 5_566
H17B H27A 3.1589 no 5_566
H17B H27B 2.8060 no 5_566
H17B H28A 2.7566 no 6_466
H17B H29C 2.7320 no 6_466
H18A H16A 2.8832 no 2_555
H18A H22A 3.0635 no 3_565
H18A H23B 3.3725 no 3_565
H18A H31B 3.3843 no 2_555
H18A H31C 3.5253 no 2_555
H18B C16 3.4785 no 2_555
H18B C23 3.2801 no 3_565
H18B C38 3.3795 no 8_556
H18B H16A 2.9961 no 2_555
H18B H16B 3.1034 no 2_555
H18B H22A 3.5851 no 3_565
H18B H23A 3.3145 no 3_565
H18B H23B 2.4417 no 3_565
H18B H38 3.3201 no 8_556
H19 C25 3.4196 no 8_456
H19 H25A 2.6687 no 8_456
H19 H25C 3.4352 no 8_456
H19 H35A 3.4847 no 8_456
H19 H35B 3.2668 no 8_456
H20 C24 3.5862 no 3_565
H20 C29 3.5738 no 8_456
H20 H9B 3.0465 no 8_456
H20 H24A 3.1322 no 3_565
H20 H24B 3.5338 no 3_565
H20 H24C 3.5196 no 3_565
H20 H29A 3.3366 no 8_456
H20 H29B 2.9844 no 8_456
H20 H35B 3.0290 no 8_456
H20 H39A 3.4647 no 8_456
H20 H39C 3.3145 no 8_456
H21 C16 3.5944 no 7_556
H21 H12C 3.1592 no 2_555
H21 H16B 2.6475 no 7_556
H21 H22A 3.4965 no 3_565
H21 H23B 3.5278 no 6_466
H21 H31C 3.1016 no 2_555
H21 H32A 3.5499 no 7_556
H22A C12 3.2689 no 4_564
H22A C21 3.4950 no 3_564
H22A H12A 2.5129 no 4_564
H22A H12B 3.2953 no 4_564
H22A H12C 3.5833 no 4_564
H22A H16A 3.3892 no 4_564
H22A H16C 3.2607 no 4_564
H22A H18A 3.0635 no 3_564
H22A H18B 3.5851 no 3_564
H22A H21 3.4965 no 3_564
H22B C20 3.5235 no 3_564
H22B C21 3.3943 no 3_564
H22B C38 3.2223 no 3_564
H22B H38 3.4264 no 3_564
H22C C12 3.5591 no 4_564
H22C H12A 3.1374 no 4_564
H22C H12B 3.1232 no 4_564
H23A C25 3.5641 no 3_564
H23A H7A 2.9817 no 3_564
H23A H18B 3.3145 no 3_564
H23A H25B 3.3368 no 3_564
H23A H25C 2.8932 no 3_564
H23B C13 3.3115 no 6_566
H23B C18 3.2540 no 3_564
H23B C21 3.3222 no 6_566
H23B H7A 3.3416 no 3_564
H23B H13 3.4996 no 6_566
H23B H16B 3.4568 no 4_564
H23B H18A 3.3725 no 3_564
H23B H18B 2.4417 no 3_564
H23B H21 3.5278 no 6_566
H23B H25C 3.5326 no 3_564
H23C O3 3.1678 no 6_566
H23C C1 3.2956 no 6_566
H23C C2 3.4834 no 6_566
H23C C13 3.0744 no 6_566
H23C H2 3.3434 no 6_566
H23C H13 2.9998 no 6_566
H24A C20 3.5028 no 3_564
H24A C29 3.5794 no 6_466
H24A H20 3.1322 no 3_564
H24A H29A 2.7270 no 6_466
H24A H39A 2.7861 no 6_466
H24B C20 3.5908 no 3_564
H24B H7A 3.1709 no 3_564
H24B H20 3.5338 no 3_564
H24B H30A 3.2818 no 3_564
H24B H30C 3.0885 no 3_564
H24C C30 3.2928 no 3_564
H24C H20 3.5196 no 3_564
H24C H30A 2.6773 no 3_564
H24C H30C 3.0475 no 3_564
H24C H39A 3.0078 no 6_466
H25A O3 3.3817 no 8_556
H25A C19 3.1877 no 8_556
H25A C32 3.2658 no 8_556
H25A H19 2.6687 no 8_556
H25A H32A 3.2356 no 8_556
H25A H32B 3.2035 no 8_556
H25A H32C 2.8239 no 8_556
H25B O3 3.0193 no 8_556
H25B C28 3.1270 no 3_565
H25B C32 3.5179 no 8_556
H25B H3 3.3908 no 8_556
H25B H23A 3.3368 no 3_565
H25B H28B 2.9374 no 3_565
H25B H28C 2.4582 no 3_565
H25B H32A 3.3827 no 8_556
H25B H32B 3.0990 no 8_556
H25B H32C 3.5031 no 8_556
H25C C19 3.5337 no 8_556
H25C C23 3.5510 no 3_565
H25C H19 3.4352 no 8_556
H25C H23A 2.8932 no 3_565
H25C H23B 3.5326 no 3_565
H25C H28C 3.3052 no 3_565
H27A H15B 3.2987 no 5_566
H27A H17B 3.1589 no 5_566
H27B C15 3.5363 no 5_566
H27B C17 3.5800 no 5_566
H27B H10A 3.3881 no 2_545
H27B H15A 3.2503 no 5_566
H27B H15B 3.2619 no 5_566
H27B H17B 2.8060 no 5_566
H27B H29C 3.3831 no 2_545
H27B H34B 3.1220 no 2_545
H27C C34 3.0246 no 2_545
H27C H10A 3.1923 no 2_545
H27C H34A 2.7343 no 2_545
H27C H34B 2.4622 no 2_545
H27C H34C 3.5568 no 2_545
H28A C17 3.4593 no 6_566
H28A H3 3.3320 no 6_566
H28A H4B 3.1025 no 6_566
H28A H14B 3.4507 no 2_555
H28A H17A 3.5980 no 6_566
H28A H17B 2.7566 no 6_566
H28B C14 3.0191 no 2_555
H28B C15 3.5995 no 2_555
H28B H14A 2.6491 no 2_555
H28B H14B 2.6106 no 2_555
H28B H15B 3.1182 no 2_555
H28B H25B 2.9374 no 3_564
H28B H30A 3.0260 no 3_564
H28C O3 3.0346 no 6_566
H28C C25 3.2876 no 3_564
H28C H3 3.1214 no 6_566
H28C H25B 2.4582 no 3_564
H28C H25C 3.3052 no 3_564
H29A C4 3.4373 no 6_566
H29A C38 3.5206 no 8_556
H29A H4A 2.5672 no 6_566
H29A H4B 3.5876 no 6_566
H29A H20 3.3366 no 8_556
H29A H24A 2.7270 no 6_566
H29A H38 2.8653 no 8_556
H29B C20 3.4504 no 8_556
H29B C38 3.1608 no 8_556
H29B H20 2.9844 no 8_556
H29B H38 2.3856 no 8_556
H29C C4 3.3124 no 6_566
H29C C17 3.4344 no 6_566
H29C H4A 2.7934 no 6_566
H29C H4B 3.2695 no 6_566
H29C H17B 2.7320 no 6_566
H29C H27B 3.3831 no 2_555
H29C H38 3.3842 no 8_556
H30A C24 3.3723 no 3_565
H30A H14A 2.8937 no 4_565
H30A H24B 3.2818 no 3_565
H30A H24C 2.6773 no 3_565
H30A H28B 3.0260 no 3_565
H30B C35 3.5937 no 8_456
H30B H35A 3.2179 no 8_456
H30B H35C 3.2177 no 8_456
H30B H36A 3.1754 no 4_565
H30B H36B 3.4469 no 4_565
H30C C24 3.5275 no 3_565
H30C H24B 3.0885 no 3_565
H30C H24C 3.0475 no 3_565
H31A C33 3.4848 no 5_666
H31A C36 3.3927 no 5_666
H31A H10B 3.5560 no 2_545
H31A H13 2.7476 no 2_545
H31A H33A 2.6157 no 5_666
H31A H33B 3.5603 no 5_666
H31A H36A 3.4644 no 5_666
H31A H36C 2.5249 no 5_666
H31B C10 3.3577 no 2_545
H31B H10A 3.1712 no 2_545
H31B H10B 2.7270 no 2_545
H31B H13 3.0885 no 2_545
H31B H18A 3.3843 no 2_545
H31B H33A 3.5764 no 5_666
H31B H34A 3.4905 no 2_545
H31B H34B 3.5209 no 2_545
H31B H34C 3.4318 no 2_545
H31C C13 3.2762 no 2_545
H31C C21 3.5540 no 2_545
H31C H13 2.5266 no 2_545
H31C H18A 3.5253 no 2_545
H31C H21 3.1016 no 2_545
H32A C12 3.1543 no 8_456
H32A H12B 2.7701 no 8_456
H32A H12C 2.6960 no 8_456
H32A H15A 3.4317 no 5_566
H32A H15B 3.2755 no 5_566
H32A H21 3.5499 no 7_546
H32A H25A 3.2356 no 8_456
H32A H25B 3.3827 no 8_456
H32A H35A 3.4598 no 8_456
H32B H15B 3.3045 no 5_566
H32B H25A 3.2035 no 8_456
H32B H25B 3.0990 no 8_456
H32C C25 3.5786 no 8_456
H32C H12C 3.4605 no 8_456
H32C H25A 2.8239 no 8_456
H32C H25B 3.5031 no 8_456
H32C H35A 2.8182 no 8_456
H33A C31 3.4795 no 5_666
H33A H2 2.9680 no 6_566
H33A H10B 3.5877 no 6_566
H33A H13 3.0844 no 6_566
H33A H31A 2.6157 no 5_666
H33A H31B 3.5764 no 5_666
H33A H34C 3.5930 no 6_566
H33B C11 3.5892 no 6_566
H33B C34 3.4536 no 6_566
H33B H2 2.9522 no 6_566
H33B H4A 3.3710 no 6_566
H33B H4B 3.3436 no 6_566
H33B H10B 3.1244 no 6_566
H33B H11 2.6081 no 6_566
H33B H31A 3.5603 no 5_666
H33B H34C 2.4890 no 6_566
H33C O3 2.7585 no 6_566
H33C C2 3.1884 no 6_566
H33C H3 2.6569 no 6_566
H33C H2 2.6502 no 6_566
H33C H4A 3.5626 no 6_566
H33C H4B 2.9588 no 6_566
H33C H11 3.0346 no 6_566
H34A C27 3.5854 no 2_555
H34A C37 3.4156 no 2_555
H34A H14B 3.2107 no 2_555
H34A H27C 2.7343 no 2_555
H34A H31B 3.4905 no 2_555
H34A H37A 2.5929 no 2_555
H34A H37B 3.4325 no 2_555
H34A H39A 3.5480 no 6_466
H34B C27 3.1955 no 2_555
H34B H27B 3.1220 no 2_555
H34B H27C 2.4622 no 2_555
H34B H31B 3.5209 no 2_555
H34C C33 3.3979 no 6_466
H34C H27C 3.5568 no 2_555
H34C H31B 3.4318 no 2_555
H34C H33A 3.5930 no 6_466
H34C H33B 2.4890 no 6_466
H34C H39A 3.4102 no 6_466
H35A C32 3.5751 no 8_556
H35A H19 3.4847 no 8_556
H35A H30B 3.2179 no 8_556
H35A H32A 3.4598 no 8_556
H35A H32C 2.8182 no 8_556
H35B H19 3.2668 no 8_556
H35B H20 3.0290 no 8_556
H35C C36 3.3256 no 5_666
H35C H30B 3.2177 no 8_556
H35C H36A 3.2175 no 5_666
H35C H36B 3.1636 no 5_666
H35C H36C 3.0363 no 5_666
H36A C16 3.2910 no 4_564
H36A H12A 3.4501 no 4_564
H36A H16B 3.2504 no 4_564
H36A H16C 2.5129 no 4_564
H36A H30B 3.1754 no 4_564
H36A H31A 3.4644 no 5_666
H36A H35C 3.2175 no 5_666
H36B H30B 3.4469 no 4_564
H36B H35C 3.1636 no 5_666
H36C C31 3.4191 no 5_666
H36C H31A 2.5249 no 5_666
H36C H35C 3.0363 no 5_666
H37A C34 3.4707 no 2_545
H37A H34A 2.5929 no 2_545
H37B H34A 3.4325 no 2_545
H37B H39B 3.0846 no 5_666
H38 C29 3.0108 no 8_456
H38 H9B 3.4649 no 8_456
H38 H10A 3.1312 no 8_456
H38 H16B 3.2696 no 7_556
H38 H18B 3.3201 no 8_456
H38 H22B 3.4264 no 3_565
H38 H29A 2.8653 no 8_456
H38 H29B 2.3856 no 8_456
H38 H29C 3.3842 no 8_456
H39A C24 3.3265 no 6_566
H39A H20 3.4647 no 8_556
H39A H24A 2.7861 no 6_566
H39A H24C 3.0078 no 6_566
H39A H34A 3.5480 no 6_566
H39A H34C 3.4102 no 6_566
H39B H37B 3.0846 no 5_666
H39C H20 3.3145 no 8_556

loop_
_geom_torsion_atom_site_label_1
_geom_torsion_atom_site_label_2
_geom_torsion_atom_site_label_3
_geom_torsion_atom_site_label_4
_geom_torsion
_geom_torsion_publ_flag
C12 Si1 Si2 Si3 73.67(16) no
C12 Si1 Si2 Si5 -43.59(16) no
C12 Si1 Si2 O1 -156.66(16) no
C25 Si1 Si2 Si3 -169.64(15) no
C25 Si1 Si2 Si5 73.09(15) no
C25 Si1 Si2 O1 -39.97(16) no
C30 Si1 Si2 Si3 -45.31(18) no
C30 Si1 Si2 Si5 -162.57(17) no
C30 Si1 Si2 O1 84.36(18) no
Si1 Si2 Si3 C16 -43.29(6) no
Si1 Si2 Si3 C27 -161.06(5) no
Si1 Si2 Si3 C32 75.77(6) no
Si1 Si2 Si5 C31 71.92(6) no
Si1 Si2 Si5 C35 -50.00(6) no
Si1 Si2 Si5 C37 -169.00(5) no
Si1 Si2 O1 C3 -91.04(17) no
Si3 Si2 Si5 C31 -43.44(7) no
Si3 Si2 Si5 C35 -165.36(5) no
Si3 Si2 Si5 C37 75.63(6) no
Si5 Si2 Si3 C16 72.66(7) no
Si5 Si2 Si3 C27 -45.11(7) no
Si5 Si2 Si3 C32 -168.28(5) no
Si3 Si2 O1 C3 34.1(2) no
O1 Si2 Si3 C16 -172.82(9) no
O1 Si2 Si3 C27 69.40(10) no
O1 Si2 Si3 C32 -53.77(11) no
Si5 Si2 O1 C3 152.78(15) no
O1 Si2 Si5 C31 -166.35(9) no
O1 Si2 Si5 C35 71.73(10) no
O1 Si2 Si5 C37 -47.28(10) no
C24 Si4 Si6 Si7 159.85(16) no
C24 Si4 Si6 Si8 43.78(16) no
C24 Si4 Si6 O2 -76.71(17) no
C28 Si4 Si6 Si7 38.01(17) no
C28 Si4 Si6 Si8 -78.07(17) no
C28 Si4 Si6 O2 161.45(16) no
C34 Si4 Si6 Si7 -82.93(18) no
C34 Si4 Si6 Si8 160.99(18) no
C34 Si4 Si6 O2 40.51(18) no
Si4 Si6 Si7 C29 38.98(7) no
Si4 Si6 Si7 C33 -78.41(6) no
Si4 Si6 Si7 C39 162.25(5) no
Si4 Si6 Si8 C22 -70.82(6) no
Si4 Si6 Si8 C23 44.83(7) no
Si4 Si6 Si8 C36 163.58(5) no
Si4 Si6 O2 C8 -149.13(17) no
Si7 Si6 Si8 C22 172.06(5) no
Si7 Si6 Si8 C23 -72.29(6) no
Si7 Si6 Si8 C36 46.46(7) no
Si8 Si6 Si7 C29 153.22(5) no
Si8 Si6 Si7 C33 35.83(6) no
Si8 Si6 Si7 C39 -83.51(7) no
Si7 Si6 O2 C8 -30.0(3) no
O2 Si6 Si7 C29 -75.99(11) no
O2 Si6 Si7 C33 166.63(9) no
O2 Si6 Si7 C39 47.28(11) no
Si8 Si6 O2 C8 97.44(19) no
O2 Si6 Si8 C22 40.81(11) no
O2 Si6 Si8 C23 156.45(10) no
O2 Si6 Si8 C36 -84.80(11) no
Si2 O1 C3 C5 69.2(3) no
Si2 O1 C3 C11 -164.49(15) no
Si6 O2 C8 C6 -114.1(3) no
Si6 O2 C8 C11 119.7(3) no
C2 C1 C13 C21 177.2(3) no
C13 C1 C2 O3 -114.2(3) no
C13 C1 C2 C5 123.3(3) no
C2 C1 C19 C20 -177.1(3) no
C19 C1 C2 O3 62.6(4) no
C19 C1 C2 C5 -60.0(4) no
C13 C1 C19 C20 -0.2(5) no
C19 C1 C13 C21 0.3(5) no
O3 C2 C5 C3 54.5(3) no
O3 C2 C5 C7 -174.8(2) no
C1 C2 C5 C3 178.1(3) no
C1 C2 C5 C7 -51.2(4) no
O1 C3 C5 C2 -174.49(19) no
O1 C3 C5 C7 54.7(3) no
O1 C3 C11 C8 59.7(3) no
O1 C3 C11 C9 -65.5(3) no
C5 C3 C11 C8 -177.2(2) no
C5 C3 C11 C9 57.6(3) no
C11 C3 C5 C2 63.5(3) no
C11 C3 C5 C7 -67.3(3) no
C6 C4 C17 C15 -54.8(4) no
C17 C4 C6 C8 176.9(3) no
C17 C4 C6 C26 53.3(4) no
C2 C5 C7 C18 -45.5(4) no
C3 C5 C7 C18 84.1(3) no
C4 C6 C8 O2 -59.9(3) no
C4 C6 C8 C11 60.2(4) no
C4 C6 C26 C14 -54.6(4) no
C8 C6 C26 C14 -179.8(3) no
C26 C6 C8 O2 63.8(3) no
C26 C6 C8 C11 -176.1(3) no
C5 C7 C18 C10 -45.8(4) no
O2 C8 C11 C3 165.6(2) no
O2 C8 C11 C9 -66.7(3) no
C6 C8 C11 C3 44.5(4) no
C6 C8 C11 C9 172.3(2) no
C10 C9 C11 C3 -78.7(3) no
C10 C9 C11 C8 153.8(3) no
C11 C9 C10 C18 83.0(4) no
C9 C10 C18 C7 -27.4(4) no
C1 C13 C21 C38 -0.7(6) no
C15 C14 C26 C6 56.1(4) no
C26 C14 C15 C17 -55.5(4) no
C14 C15 C17 C4 55.3(5) no
C1 C19 C20 C38 0.5(6) no
C19 C20 C38 C21 -0.9(7) no
C13 C21 C38 C20 0.9(7) no
